data_7204544
loop_
_publ_author_name
'Edwards, Dennis A.'
'Mahon, Mary F.'
'Molloy, Kieran C.'
'Ogrodnik, Virginie'

_publ_section_title
;
 Aerosol-assisted chemical vapour deposition of silver films from
 adducts of functionalised silver carboxylates
;
_journal_issue 3
_journal_name_full 'Journal of Materials Chemistry'
_journal_page_first 563
_journal_paper_doi 10.1039/b210085c
_journal_volume 13
_journal_year 2003
_chemical_formula_sum 'C39 H32 Ag N O2 P2'
_chemical_formula_weight 716.47
_chemical_name_systematic
; 
? 
;
_space_group_IT_number 2
_symmetry_cell_setting triclinic
_symmetry_space_group_name_Hall '-P 1'
_symmetry_space_group_name_H-M 'P -1'
_atom_sites_solution_hydrogens geom
_atom_sites_solution_primary direct
_atom_sites_solution_secondary difmap
_audit_creation_method SHELXL
_cell_angle_alpha 65.160(10)
_cell_angle_beta 61.89(2)
_cell_angle_gamma 72.21(2)
_cell_formula_units_Z 2
_cell_length_a 12.689(3)
_cell_length_b 12.850(2)
_cell_length_c 13.351(3)
_cell_measurement_temperature 293(2)
_cell_volume 1726.7(7)
_computing_structure_refinement 'SHELXL-93 (Sheldrick, 1993)'
_computing_structure_solution 'SHELXS-86 (Sheldrick, 1990)'
_diffrn_ambient_temperature 293(2)
_diffrn_radiation_monochromator graphite
_diffrn_radiation_source 'fine-focus sealed tube'
_diffrn_radiation_wavelength 0.70930
_diffrn_reflns_av_R_equivalents 0.0097
_diffrn_reflns_av_sigmaI/netI 0.0165
_diffrn_reflns_limit_h_max 14
_diffrn_reflns_limit_h_min 0
_diffrn_reflns_limit_k_max 14
_diffrn_reflns_limit_k_min -13
_diffrn_reflns_limit_l_max 15
_diffrn_reflns_limit_l_min -13
_diffrn_reflns_number 5692
_diffrn_reflns_theta_max 23.93
_diffrn_reflns_theta_min 2.01
_exptl_absorpt_coefficient_mu 0.710
_exptl_absorpt_correction_type none
_exptl_crystal_density_diffrn 1.378
_exptl_crystal_F_000 732
_exptl_crystal_size_max 0.3
_exptl_crystal_size_mid 0.3
_exptl_crystal_size_min 0.3
_refine_diff_density_max 0.405
_refine_diff_density_min -0.222
_refine_diff_density_rms 0.050
_refine_ls_extinction_coef 0.0075(5)
_refine_ls_extinction_expression Fc^*^=kFc[1+0.001xFc^2^\l^3^/sin(2\q)]^-1/4^
_refine_ls_extinction_method SHELXL
_refine_ls_goodness_of_fit_all 0.920
_refine_ls_goodness_of_fit_obs 0.892
_refine_ls_matrix_type full
_refine_ls_number_parameters 407
_refine_ls_number_reflns 5415
_refine_ls_number_restraints 0
_refine_ls_restrained_S_all 0.924
_refine_ls_restrained_S_obs 0.892
_refine_ls_R_factor_all 0.0365
_refine_ls_R_factor_obs 0.0249
_refine_ls_shift/esd_max 0.000
_refine_ls_shift/esd_mean 0.000
_refine_ls_structure_factor_coef Fsqd
_refine_ls_weighting_details 'w=1/[\s^2^(Fo^2^)+(0.0447P)^2^+1.1845P] where P=(Fo^2^+2Fc^2^)/3'
_refine_ls_weighting_scheme calc
_refine_ls_wR_factor_all 0.0724
_refine_ls_wR_factor_obs 0.0639
_reflns_number_observed 4589
_reflns_number_total 5418
_reflns_observed_criterion >2sigma(I)
_cod_data_source_file b210085c.txt
_cod_data_source_block 96dae1
_cod_depositor_comments
;
The following automatic conversions were performed:
'_symmetry_cell_setting' value 'Triclinic' changed to 'triclinic'
according to '/home/saulius/struct/CIF-dictionaries/cif_core.dic'
dictionary named 'cif_core.dic' version 2.4.1 from 2010-06-29.

Automatic conversion script
Id: cif_fix_enum 1527 2010-12-29 10:47:43Z saulius 

The following automatic conversions were performed:

'_refine_ls_weighting_scheme' value 'calc
w=1/[\s^2^(Fo^2^)+(0.0447P)^2^+1.1845P] where P=(Fo^2^+2Fc^2^)/3' was
changed to 'calc'. New tag '_refine_ls_weighting_details' was
created. The value of the new tag was set to
'w=1/[\s^2^(Fo^2^)+(0.0447P)^2^+1.1845P] where P=(Fo^2^+2Fc^2^)/3'.

Automatic conversion script
Id: cif_fix_values 3143 2015-03-26 13:38:13Z robertas 
;
_cod_original_cell_volume 1726.7(6)
_cod_original_sg_symbol_H-M P-1
_cod_database_code 7204544

loop_
_symmetry_equiv_pos_as_xyz
'x, y, z'
'-x, -y, -z'

loop_
_atom_site_aniso_label
_atom_site_aniso_U_11
_atom_site_aniso_U_22
_atom_site_aniso_U_33
_atom_site_aniso_U_23
_atom_site_aniso_U_13
_atom_site_aniso_U_12
Ag1 0.04577(13) 0.04738(13) 0.04740(13) -0.02145(9) -0.01089(9) -0.01142(8)
P1 0.0434(4) 0.0458(4) 0.0396(3) -0.0166(3) -0.0109(3) -0.0105(3)
P2 0.0382(3) 0.0378(3) 0.0470(4) -0.0161(3) -0.0134(3) -0.0069(3)
N1 0.483(14) 0.209(7) 0.212(7) -0.117(6) -0.256(9) 0.068(8)
O1 0.125(2) 0.073(2) 0.127(2) -0.060(2) -0.091(2) 0.0376(15)
O2 0.107(2) 0.0523(12) 0.0645(13) -0.0196(10) -0.0485(13) -0.0009(11)
C1 0.0495(14) 0.0436(14) 0.0408(14) -0.0132(11) -0.0131(12) -0.0101(11)
C2 0.077(2) 0.064(2) 0.051(2) -0.0109(14) -0.029(2) -0.026(2)
C3 0.087(2) 0.068(2) 0.085(2) -0.021(2) -0.047(2) -0.023(2)
C4 0.078(2) 0.062(2) 0.094(3) -0.013(2) -0.031(2) -0.031(2)
C5 0.094(3) 0.070(2) 0.059(2) -0.009(2) -0.013(2) -0.037(2)
C6 0.076(2) 0.060(2) 0.049(2) -0.0169(14) -0.0181(15) -0.021(2)
C7 0.0481(15) 0.0512(15) 0.0432(14) -0.0172(12) -0.0172(12) -0.0088(12)
C8 0.051(2) 0.069(2) 0.074(2) -0.015(2) -0.022(2) -0.0099(15)
C9 0.058(2) 0.083(3) 0.099(3) -0.024(2) -0.034(2) 0.006(2)
C10 0.088(3) 0.063(2) 0.085(2) -0.022(2) -0.048(2) 0.010(2)
C11 0.086(2) 0.053(2) 0.071(2) -0.013(2) -0.034(2) -0.013(2)
C12 0.057(2) 0.052(2) 0.060(2) -0.0147(14) -0.0211(14) -0.0108(13)
C13 0.0414(13) 0.054(2) 0.0419(14) -0.0204(12) -0.0100(11) -0.0107(11)
C14 0.067(2) 0.060(2) 0.057(2) -0.0283(14) -0.0226(15) -0.0056(14)
C15 0.099(3) 0.079(2) 0.073(2) -0.044(2) -0.035(2) -0.011(2)
C16 0.075(2) 0.106(3) 0.060(2) -0.038(2) -0.027(2) -0.019(2)
C17 0.081(2) 0.093(3) 0.069(2) -0.032(2) -0.044(2) 0.006(2)
C18 0.074(2) 0.063(2) 0.065(2) -0.031(2) -0.035(2) 0.007(2)
C19 0.0388(13) 0.0444(14) 0.057(2) -0.0231(12) -0.0149(12) -0.0046(11)
C20 0.069(2) 0.046(2) 0.086(2) -0.030(2) -0.003(2) -0.0067(15)
C21 0.095(3) 0.063(2) 0.120(3) -0.057(2) 0.004(3) -0.004(2)
C22 0.066(2) 0.090(3) 0.084(2) -0.055(2) 0.003(2) -0.010(2)
C23 0.056(2) 0.077(2) 0.055(2) -0.026(2) -0.0095(14) -0.017(2)
C24 0.049(2) 0.051(2) 0.056(2) -0.0233(13) -0.0116(13) -0.0093(12)
C25 0.0469(14) 0.0368(13) 0.053(2) -0.0102(11) -0.0223(12) -0.0084(11)
C26 0.055(2) 0.066(2) 0.062(2) -0.0242(15) -0.0224(15) -0.0119(14)
C27 0.087(2) 0.081(2) 0.062(2) -0.022(2) -0.031(2) -0.024(2)
C28 0.096(3) 0.082(2) 0.076(2) -0.008(2) -0.053(2) -0.030(2)
C29 0.062(2) 0.084(2) 0.085(3) -0.009(2) -0.042(2) -0.021(2)
C30 0.052(2) 0.062(2) 0.062(2) -0.0110(14) -0.0253(14) -0.0119(13)
C31 0.0353(12) 0.0418(13) 0.0391(13) -0.0165(11) -0.0099(10) -0.0049(10)
C32 0.062(2) 0.057(2) 0.055(2) -0.0195(14) -0.0285(14) -0.0091(14)
C33 0.069(2) 0.064(2) 0.059(2) -0.013(2) -0.037(2) 0.001(2)
C34 0.071(2) 0.047(2) 0.057(2) -0.0130(14) -0.024(2) 0.0062(14)
C35 0.077(2) 0.042(2) 0.075(2) -0.0272(15) -0.032(2) -0.0001(14)
C36 0.054(2) 0.0439(15) 0.063(2) -0.0218(13) -0.0279(14) -0.0026(12)
C37 0.078(2) 0.048(2) 0.066(2) -0.0281(15) -0.034(2) -0.0014(15)
C38 0.181(5) 0.074(2) 0.103(3) -0.051(2) -0.080(3) 0.013(3)
C39 0.208(6) 0.105(3) 0.120(4) -0.063(3) -0.110(4) 0.015(3)

loop_
_atom_site_label
_atom_site_type_symbol
_atom_site_fract_x
_atom_site_fract_y
_atom_site_fract_z
_atom_site_U_iso_or_equiv
_atom_site_thermal_displace_type
_atom_site_occupancy
_atom_site_calc_flag
_atom_site_refinement_flags
_atom_site_disorder_group
Ag1 Ag 0.10815(2) 0.22284(2) 0.22616(2) 0.04659(9) Uani 1 d . .
P1 P -0.08409(6) 0.25554(6) 0.38425(6) 0.0432(2) Uani 1 d . .
P2 P 0.28109(6) 0.32857(5) 0.12668(6) 0.0413(2) Uani 1 d . .
N1 N 0.1743(9) 0.0696(6) -0.1605(7) 0.262(5) Uani 1 d . .
O1 O 0.1000(3) 0.1712(2) 0.0697(3) 0.0936(9) Uani 1 d . .
O2 O 0.1899(2) 0.0415(2) 0.1843(2) 0.0709(6) Uani 1 d . .
C1 C -0.1875(2) 0.1499(2) 0.4510(2) 0.0460(6) Uani 1 d . .
C2 C -0.2133(3) 0.1263(3) 0.3739(3) 0.0613(8) Uani 1 d . .
H2 H -0.1757(3) 0.1616(3) 0.2913(3) 0.074 Uiso 1 calc R .
C3 C -0.2947(3) 0.0505(3) 0.4179(3) 0.0721(9) Uani 1 d . .
H3 H -0.3137(3) 0.0373(3) 0.3653(3) 0.087 Uiso 1 calc R .
C4 C -0.3468(3) -0.0046(3) 0.5387(4) 0.0782(10) Uani 1 d . .
H4 H -0.4037(3) -0.0534(3) 0.5689(4) 0.094 Uiso 1 calc R .
C5 C -0.3153(3) 0.0120(3) 0.6153(3) 0.0796(10) Uani 1 d . .
H5 H -0.3473(3) -0.0291(3) 0.6971(3) 0.095 Uiso 1 calc R .
C6 C -0.2362(3) 0.0895(3) 0.5724(3) 0.0624(8) Uani 1 d . .
H6 H -0.2159(3) 0.1008(3) 0.6252(3) 0.075 Uiso 1 calc R .
C7 C -0.1728(2) 0.3946(2) 0.3402(2) 0.0467(6) Uani 1 d . .
C8 C -0.2971(3) 0.4103(3) 0.3856(3) 0.0688(8) Uani 1 d . .
H8 H -0.3391(3) 0.3478(3) 0.4404(3) 0.083 Uiso 1 calc R .
C9 C -0.3594(3) 0.5183(3) 0.3501(4) 0.0850(11) Uani 1 d . .
H9 H -0.4432(3) 0.5280(3) 0.3808(4) 0.102 Uiso 1 calc R .
C10 C -0.2985(4) 0.6118(3) 0.2696(3) 0.0789(10) Uani 1 d . .
H10 H -0.3408(4) 0.6845(3) 0.2461(3) 0.095 Uiso 1 calc R .
C11 C -0.1750(3) 0.5972(3) 0.2242(3) 0.0704(9) Uani 1 d . .
H11 H -0.1335(3) 0.6602(3) 0.1701(3) 0.084 Uiso 1 calc R .
C12 C -0.1125(3) 0.4901(2) 0.2583(3) 0.0577(7) Uani 1 d . .
H12 H -0.0287(3) 0.4809(2) 0.2263(3) 0.069 Uiso 1 calc R .
C13 C -0.0624(2) 0.2596(2) 0.5076(2) 0.0457(6) Uani 1 d . .
C14 C -0.1025(3) 0.3560(3) 0.5441(3) 0.0595(7) Uani 1 d . .
H14 H -0.1490(3) 0.4194(3) 0.5102(3) 0.071 Uiso 1 calc R .
C15 C -0.0735(4) 0.3579(3) 0.6311(3) 0.0767(10) Uani 1 d . .
H15 H -0.0996(4) 0.4233(3) 0.6542(3) 0.092 Uiso 1 calc R .
C16 C -0.0073(3) 0.2654(3) 0.6830(3) 0.0745(10) Uani 1 d . .
H16 H 0.0110(3) 0.2674(3) 0.7418(3) 0.089 Uiso 1 calc R .
C17 C 0.0323(3) 0.1696(3) 0.6486(3) 0.0776(10) Uani 1 d . .
H17 H 0.0771(3) 0.1061(3) 0.6846(3) 0.093 Uiso 1 calc R .
C18 C 0.0061(3) 0.1663(3) 0.5603(3) 0.0647(8) Uani 1 d . .
H18 H 0.0346(3) 0.1012(3) 0.5364(3) 0.078 Uiso 1 calc R .
C19 C 0.4094(2) 0.2975(2) -0.0031(2) 0.0462(6) Uani 1 d . .
C20 C 0.4403(3) 0.1861(3) -0.0048(3) 0.0766(10) Uani 1 d . .
H20 H 0.3953(3) 0.1283(3) 0.0581(3) 0.092 Uiso 1 calc R .
C21 C 0.5393(4) 0.1602(3) -0.1011(4) 0.1042(15) Uani 1 d . .
H21 H 0.5615(4) 0.0843(3) -0.1013(4) 0.125 Uiso 1 calc R .
C22 C 0.6043(3) 0.2436(3) -0.1947(3) 0.0848(11) Uani 1 d . .
H22 H 0.6710(3) 0.2247(3) -0.2582(3) 0.102 Uiso 1 calc R .
C23 C 0.5719(3) 0.3545(3) -0.1958(3) 0.0642(8) Uani 1 d . .
H23 H 0.6152(3) 0.4123(3) -0.2609(3) 0.077 Uiso 1 calc R .
C24 C 0.4745(2) 0.3816(2) -0.0999(2) 0.0531(7) Uani 1 d . .
H24 H 0.4527(2) 0.4579(2) -0.1009(2) 0.064 Uiso 1 calc R .
C25 C 0.3453(2) 0.3199(2) 0.2272(2) 0.0457(6) Uani 1 d . .
C26 C 0.2667(3) 0.3260(3) 0.3408(3) 0.0591(7) Uani 1 d . .
H26 H 0.1841(3) 0.3333(3) 0.3636(3) 0.071 Uiso 1 calc R .
C27 C 0.3099(3) 0.3213(3) 0.4205(3) 0.0729(9) Uani 1 d . .
H27 H 0.2563(3) 0.3269(3) 0.4957(3) 0.088 Uiso 1 calc R .
C28 C 0.4314(4) 0.3082(3) 0.3885(3) 0.0784(10) Uani 1 d . .
H28 H 0.4606(4) 0.3040(3) 0.4425(3) 0.094 Uiso 1 calc R .
C29 C 0.5100(3) 0.3014(3) 0.2772(3) 0.0756(10) Uani 1 d . .
H29 H 0.5925(3) 0.2927(3) 0.2558(3) 0.091 Uiso 1 calc R .
C30 C 0.4679(3) 0.3074(3) 0.1962(3) 0.0598(7) Uani 1 d . .
H30 H 0.5221(3) 0.3029(3) 0.1206(3) 0.072 Uiso 1 calc R .
C31 C 0.2340(2) 0.4820(2) 0.0658(2) 0.0397(5) Uani 1 d . .
C32 C 0.1652(3) 0.5152(3) -0.0015(3) 0.0554(7) Uani 1 d . .
H32 H 0.1473(3) 0.4594(3) -0.0163(3) 0.066 Uiso 1 calc R .
C33 C 0.1235(3) 0.6296(3) -0.0463(3) 0.0641(8) Uani 1 d . .
H33 H 0.0777(3) 0.6507(3) -0.0911(3) 0.077 Uiso 1 calc R .
C34 C 0.1491(3) 0.7132(3) -0.0255(3) 0.0639(8) Uani 1 d . .
H34 H 0.1196(3) 0.7906(3) -0.0550(3) 0.077 Uiso 1 calc R .
C35 C 0.2179(3) 0.6821(2) 0.0387(3) 0.0627(8) Uani 1 d . .
H35 H 0.2367(3) 0.7387(2) 0.0515(3) 0.075 Uiso 1 calc R .
C36 C 0.2601(2) 0.5671(2) 0.0848(3) 0.0508(6) Uani 1 d . .
H36 H 0.3064(2) 0.5469(2) 0.1289(3) 0.061 Uiso 1 calc R .
C37 C 0.1536(3) 0.0759(3) 0.1038(3) 0.0602(7) Uani 1 d . .
C38 C 0.1803(5) -0.0111(3) 0.0411(4) 0.109(2) Uani 1 d . .
H38A H 0.2594(5) -0.0544(3) 0.0343(4) 0.131 Uiso 1 calc R .
H38B H 0.1222(5) -0.0656(3) 0.0924(4) 0.131 Uiso 1 calc R .
C39 C 0.1778(6) 0.0342(4) -0.0710(5) 0.124(2) Uani 1 d . .

loop_
_atom_type_symbol
_atom_type_description
_atom_type_scat_dispersion_real
_atom_type_scat_dispersion_imag
_atom_type_scat_source
C C 0.0033 0.0016 'International Tables Vol C Tables 4.2.6.8 and 6.1.1.4'
H H 0.0000 0.0000 'International Tables Vol C Tables 4.2.6.8 and 6.1.1.4'
O O 0.0106 0.0060 'International Tables Vol C Tables 4.2.6.8 and 6.1.1.4'
N N 0.0061 0.0033 'International Tables Vol C Tables 4.2.6.8 and 6.1.1.4'
P P 0.1023 0.0942 'International Tables Vol C Tables 4.2.6.8 and 6.1.1.4'
Ag Ag -0.8971 1.1015 'International Tables Vol C Tables 4.2.6.8 and 6.1.1.4'

loop_
_geom_angle_atom_site_label_1
_geom_angle_atom_site_label_2
_geom_angle_atom_site_label_3
_geom_angle
_geom_angle_site_symmetry_1
_geom_angle_site_symmetry_3
_geom_angle_publ_flag
P1 Ag1 O2 124.33(6) . . ?
P1 Ag1 P2 127.93(3) . . ?
O2 Ag1 P2 104.89(7) . . ?
P1 Ag1 O1 115.66(7) . . ?
O2 Ag1 O1 52.61(7) . . ?
P2 Ag1 O1 106.75(8) . . ?
C13 P1 C7 103.63(12) . . ?
C13 P1 C1 106.12(12) . . ?
C7 P1 C1 104.42(12) . . ?
C13 P1 Ag1 110.55(9) . . ?
C7 P1 Ag1 114.34(9) . . ?
C1 P1 Ag1 116.65(9) . . ?
C31 P2 C25 104.44(11) . . ?
C31 P2 C19 102.78(11) . . ?
C25 P2 C19 105.49(12) . . ?
C31 P2 Ag1 109.60(8) . . ?
C25 P2 Ag1 114.13(9) . . ?
C19 P2 Ag1 118.92(8) . . ?
C37 O1 Ag1 89.0(2) . . ?
C37 O2 Ag1 92.0(2) . . ?
C6 C1 C2 118.8(3) . . ?
C6 C1 P1 123.8(2) . . ?
C2 C1 P1 117.3(2) . . ?
C1 C2 C3 120.8(3) . . ?
C4 C3 C2 119.8(3) . . ?
C3 C4 C5 119.8(3) . . ?
C4 C5 C6 120.7(3) . . ?
C1 C6 C5 119.9(3) . . ?
C8 C7 C12 118.4(3) . . ?
C8 C7 P1 123.0(2) . . ?
C12 C7 P1 118.6(2) . . ?
C7 C8 C9 120.3(3) . . ?
C10 C9 C8 120.5(3) . . ?
C11 C10 C9 119.6(3) . . ?
C10 C11 C12 120.2(3) . . ?
C11 C12 C7 120.9(3) . . ?
C18 C13 C14 118.6(3) . . ?
C18 C13 P1 118.5(2) . . ?
C14 C13 P1 122.7(2) . . ?
C15 C14 C13 120.0(3) . . ?
C16 C15 C14 120.9(3) . . ?
C15 C16 C17 119.9(3) . . ?
C16 C17 C18 120.4(3) . . ?
C13 C18 C17 120.3(3) . . ?
C20 C19 C24 118.7(3) . . ?
C20 C19 P2 118.6(2) . . ?
C24 C19 P2 122.7(2) . . ?
C19 C20 C21 119.4(3) . . ?
C22 C21 C20 121.1(3) . . ?
C23 C22 C21 119.9(3) . . ?
C22 C23 C24 119.7(3) . . ?
C19 C24 C23 121.0(3) . . ?
C30 C25 C26 118.5(3) . . ?
C30 C25 P2 123.4(2) . . ?
C26 C25 P2 118.1(2) . . ?
C27 C26 C25 120.8(3) . . ?
C28 C27 C26 119.9(3) . . ?
C29 C28 C27 119.9(3) . . ?
C28 C29 C30 120.7(3) . . ?
C25 C30 C29 120.1(3) . . ?
C36 C31 C32 118.3(2) . . ?
C36 C31 P2 123.7(2) . . ?
C32 C31 P2 118.0(2) . . ?
C33 C32 C31 120.6(3) . . ?
C32 C33 C34 120.5(3) . . ?
C35 C34 C33 119.5(3) . . ?
C34 C35 C36 120.6(3) . . ?
C31 C36 C35 120.5(3) . . ?
O1 C37 O2 126.4(3) . . ?
O1 C37 C38 118.1(3) . . ?
O2 C37 C38 115.5(3) . . ?
C39 C38 C37 116.4(4) . . ?
N1 C39 C38 178.9(8) . . ?

loop_
_geom_bond_atom_site_label_1
_geom_bond_atom_site_label_2
_geom_bond_distance
_geom_bond_site_symmetry_2
_geom_bond_publ_flag
Ag1 P1 2.4185(10) . ?
Ag1 O2 2.427(2) . ?
Ag1 P2 2.4464(10) . ?
Ag1 O1 2.495(2) . ?
P1 C13 1.816(3) . ?
P1 C7 1.821(3) . ?
P1 C1 1.824(3) . ?
P2 C31 1.815(2) . ?
P2 C25 1.825(3) . ?
P2 C19 1.827(3) . ?
N1 C39 1.103(6) . ?
O1 C37 1.219(4) . ?
O2 C37 1.226(4) . ?
C1 C6 1.380(4) . ?
C1 C2 1.380(4) . ?
C2 C3 1.386(4) . ?
C3 C4 1.364(5) . ?
C4 C5 1.370(5) . ?
C5 C6 1.384(5) . ?
C7 C8 1.379(4) . ?
C7 C12 1.394(4) . ?
C8 C9 1.381(5) . ?
C9 C10 1.377(5) . ?
C10 C11 1.370(5) . ?
C11 C12 1.370(4) . ?
C13 C18 1.385(4) . ?
C13 C14 1.385(4) . ?
C14 C15 1.384(4) . ?
C15 C16 1.358(5) . ?
C16 C17 1.362(5) . ?
C17 C18 1.386(4) . ?
C19 C20 1.371(4) . ?
C19 C24 1.374(4) . ?
C20 C21 1.387(5) . ?
C21 C22 1.354(5) . ?
C22 C23 1.354(5) . ?
C23 C24 1.381(4) . ?
C25 C30 1.382(4) . ?
C25 C26 1.388(4) . ?
C26 C27 1.381(4) . ?
C27 C28 1.368(5) . ?
C28 C29 1.367(5) . ?
C29 C30 1.383(4) . ?
C31 C36 1.379(4) . ?
C31 C32 1.394(4) . ?
C32 C33 1.372(4) . ?
C33 C34 1.373(5) . ?
C34 C35 1.365(4) . ?
C35 C36 1.383(4) . ?
C37 C38 1.535(4) . ?
C38 C39 1.372(6) . ?
